data_4076146
loop_
_publ_author_name
'Venkatasubbaiah, Krishnan'
'Bats, Jan W.'
'Rheingold, Arnold L.'
'J\"akle, Frieder'

_publ_section_title
;
 Rational Synthesis and Complexation Behavior of the Bidentate Lewis Acid
 1,2-Bis(chloromercury)ferrocene
;
_journal_issue 24
_journal_name_full Organometallics
_journal_page_first 6043
_journal_paper_doi 10.1021/om0506567
_journal_volume 24
_journal_year 2005
_chemical_formula_moiety 'C20 H16 Cl5 Fe2 Hg4 . C16 H36 N'
_chemical_formula_sum 'C36 H52 Cl5 Fe2 Hg4 N'
_chemical_formula_weight 1590.10
_chemical_name_systematic
; 
 ? 
;
_space_group_IT_number 4
_symmetry_cell_setting monoclinic
_symmetry_space_group_name_Hall 'P 2yb'
_symmetry_space_group_name_H-M 'P 1 21 1'
_atom_sites_solution_hydrogens geom
_atom_sites_solution_primary direct
_atom_sites_solution_secondary difmap
_audit_creation_method SHELXL-97
_cell_angle_alpha 90.00
_cell_angle_beta 99.354(19)
_cell_angle_gamma 90.00
_cell_formula_units_Z 2
_cell_length_a 9.8089(18)
_cell_length_b 22.226(4)
_cell_length_c 10.107(2)
_cell_measurement_reflns_used 118
_cell_measurement_temperature 161(2)
_cell_measurement_theta_max 23
_cell_measurement_theta_min 3
_cell_volume 2174.2(7)
_computing_cell_refinement 'SMART (Siemens, 1995)'
_computing_data_collection 'SMART (Siemens, 1995)'
_computing_data_reduction 'SAINT (Siemens, 1995)'
_computing_publication_material 'SHELXL-97 (Sheldrick, 1997)'
_computing_structure_refinement 'SHELXL-97 (Sheldrick, 1997)'
_computing_structure_solution 'SHELXS-97 (Sheldrick, 1997)'
_diffrn_ambient_temperature 161(2)
_diffrn_measured_fraction_theta_full 0.910
_diffrn_measured_fraction_theta_max 0.910
_diffrn_measurement_device_type SIEMENS_SMART_CCD
_diffrn_measurement_method \w
_diffrn_radiation_monochromator graphite
_diffrn_radiation_source 'normal-focus sealed tube'
_diffrn_radiation_type MoK\a
_diffrn_radiation_wavelength 0.71073
_diffrn_reflns_av_R_equivalents 0.0852
_diffrn_reflns_av_sigmaI/netI 0.0710
_diffrn_reflns_limit_h_max 13
_diffrn_reflns_limit_h_min -13
_diffrn_reflns_limit_k_max 30
_diffrn_reflns_limit_k_min -29
_diffrn_reflns_limit_l_max 13
_diffrn_reflns_limit_l_min -14
_diffrn_reflns_number 32673
_diffrn_reflns_theta_full 30.10
_diffrn_reflns_theta_max 30.10
_diffrn_reflns_theta_min 1.83
_diffrn_standards_decay_% 0.0
_diffrn_standards_interval_time 1200
_diffrn_standards_number 653
_exptl_absorpt_coefficient_mu 15.052
_exptl_absorpt_correction_T_max 0.479
_exptl_absorpt_correction_T_min 0.074
_exptl_absorpt_correction_type 'numerical, SHELXTL (Sheldrick, 1996)'
_exptl_crystal_colour orange
_exptl_crystal_density_diffrn 2.429
_exptl_crystal_density_method 'not measured'
_exptl_crystal_description plate
_exptl_crystal_F_000 1464
_exptl_crystal_size_max 0.22
_exptl_crystal_size_mid 0.20
_exptl_crystal_size_min 0.05
_refine_diff_density_max 2.089
_refine_diff_density_min -2.555
_refine_diff_density_rms 0.267
_refine_ls_abs_structure_details 'Flack H D (1983), Acta Cryst. A39, 876-881'
_refine_ls_abs_structure_Flack -0.010(7)
_refine_ls_extinction_coef 0.00022(5)
_refine_ls_extinction_expression Fc^*^=kFc[1+0.001xFc^2^\l^3^/sin(2\q)]^-1/4^
_refine_ls_extinction_method SHELXL
_refine_ls_goodness_of_fit_ref 1.303
_refine_ls_hydrogen_treatment constr
_refine_ls_matrix_type full
_refine_ls_number_parameters 434
_refine_ls_number_reflns 11103
_refine_ls_number_restraints 1
_refine_ls_restrained_S_all 1.303
_refine_ls_R_factor_all 0.0625
_refine_ls_R_factor_gt 0.0483
_refine_ls_shift/su_max 0.005
_refine_ls_shift/su_mean 0.000
_refine_ls_structure_factor_coef Fsqd
_refine_ls_weighting_details 'calc w=1/[\s^2^(Fo^2^)+(0.03P)^2^] where P=(Fo^2^+2Fc^2^)/3'
_refine_ls_weighting_scheme calc
_refine_ls_wR_factor_gt 0.0871
_refine_ls_wR_factor_ref 0.0923
_reflns_number_gt 9653
_reflns_number_total 11103
_reflns_threshold_expression I>2sigma(I)
_cod_data_source_file om0506567si20050729_044049.cif
_cod_data_source_block lerner28
_cod_depositor_comments
;
The following automatic conversions were performed:

'_refine_ls_hydrogen_treatment' value 'constrained' was replaced with
the value 'constr' as specified in the replacement file
'src/cod-tools/trunk/data/replacement-values/replacement_values.lst'.

Automatic conversion script
Id: cif_fix_values 5376 2017-05-30 11:51:03Z andrius 
;
_cod_original_sg_symbol_H-M 'P 21'
_cod_database_code 4076146

loop_
_symmetry_equiv_pos_as_xyz
'x, y, z'
'-x, y+1/2, -z'

loop_
_atom_site_label
_atom_site_type_symbol
_atom_site_fract_x
_atom_site_fract_y
_atom_site_fract_z
_atom_site_U_iso_or_equiv
_atom_site_adp_type
_atom_site_occupancy
_atom_site_symmetry_multiplicity
_atom_site_calc_flag
_atom_site_refinement_flags
Hg1 Hg 0.41850(4) 0.638470(17) 0.35770(4) 0.02431(10) Uani 1 1 d .
Hg2 Hg 0.61053(5) 0.698252(18) 0.69011(3) 0.02505(10) Uani 1 1 d .
Hg4 Hg 0.23623(5) 0.747949(18) 0.63397(3) 0.02473(10) Uani 1 1 d .
Hg3 Hg 0.28441(5) 0.646438(18) 0.93924(4) 0.02860(11) Uani 1 1 d .
Fe1 Fe 0.76378(16) 0.69781(7) 0.38747(13) 0.0220(3) Uani 1 1 d .
Fe2 Fe 0.10416(18) 0.78610(7) 0.94034(14) 0.0239(3) Uani 1 1 d .
Cl1 Cl 0.1876(3) 0.64162(18) 0.2619(3) 0.0432(7) Uani 1 1 d .
Cl2 Cl 0.5232(3) 0.75223(16) 0.8560(3) 0.0404(7) Uani 1 1 d .
Cl5 Cl 0.3427(3) 0.62654(11) 0.6470(2) 0.0262(6) Uani 1 1 d .
Cl4 Cl 0.3829(3) 0.77432(12) 0.4816(3) 0.0319(6) Uani 1 1 d .
Cl3 Cl 0.4704(4) 0.58798(17) 1.0368(3) 0.0487(9) Uani 1 1 d .
C4 C 0.8599(15) 0.6164(5) 0.4251(11) 0.035(3) Uani 1 1 d .
H4A H 0.9446 0.6046 0.3988 0.042 Uiso 1 1 calc R
C13 C -0.0266(12) 0.7715(5) 0.7666(10) 0.026(2) Uani 1 1 d .
H13A H -0.0646 0.8013 0.7040 0.031 Uiso 1 1 calc R
C5 C 0.7287(13) 0.6087(5) 0.3506(11) 0.029(3) Uani 1 1 d .
H5A H 0.7099 0.5901 0.2651 0.035 Uiso 1 1 calc R
C17 C 0.2484(17) 0.8548(7) 0.9526(13) 0.050(4) Uani 1 1 d .
H17A H 0.2980 0.8672 0.8841 0.059 Uiso 1 1 calc R
C6 C 0.6529(13) 0.7665(5) 0.2867(11) 0.033(3) Uani 1 1 d .
H6A H 0.5551 0.7682 0.2652 0.039 Uiso 1 1 calc R
C12 C 0.0990(12) 0.7405(5) 0.7642(9) 0.026(2) Uani 1 1 d .
C3 C 0.8445(12) 0.6451(5) 0.5481(9) 0.027(2) Uani 1 1 d .
H3A H 0.9174 0.6551 0.6186 0.032 Uiso 1 1 calc R
C2 C 0.7031(12) 0.6562(4) 0.5474(9) 0.021(2) Uani 1 1 d .
N N 1.4024(11) 0.9674(4) 1.3481(9) 0.029(2) Uani 1 1 d .
C25 C 1.4929(14) 0.9311(5) 1.2695(11) 0.031(3) Uani 1 1 d .
H25A H 1.4360 0.9167 1.1856 0.037 Uiso 1 1 calc R
H25B H 1.5280 0.8953 1.3228 0.037 Uiso 1 1 calc R
C11 C 0.1152(11) 0.6989(5) 0.8760(9) 0.024(2) Uani 1 1 d .
C1 C 0.6255(11) 0.6332(4) 0.4220(9) 0.021(2) Uani 1 1 d .
C14 C -0.0871(12) 0.7513(6) 0.8766(10) 0.035(3) Uani 1 1 d .
H14A H -0.1716 0.7651 0.9003 0.041 Uiso 1 1 calc R
C33 C 1.4855(13) 0.9889(5) 1.4801(11) 0.028(2) Uani 1 1 d .
H33A H 1.5570 1.0174 1.4600 0.034 Uiso 1 1 calc R
H33B H 1.4230 1.0112 1.5301 0.034 Uiso 1 1 calc R
C15 C 0.0017(12) 0.7063(5) 0.9457(9) 0.027(2) Uani 1 1 d .
H15A H -0.0126 0.6851 1.0240 0.032 Uiso 1 1 calc R
C21 C 1.3450(13) 1.0238(5) 1.2715(12) 0.034(3) Uani 1 1 d .
H21A H 1.2880 1.0464 1.3270 0.040 Uiso 1 1 calc R
H21B H 1.4231 1.0500 1.2574 0.040 Uiso 1 1 calc R
C22 C 1.2581(14) 1.0100(4) 1.1369(11) 0.031(3) Uani 1 1 d .
H22A H 1.1848 0.9808 1.1487 0.037 Uiso 1 1 calc R
H22B H 1.3168 0.9918 1.0766 0.037 Uiso 1 1 calc R
C9 C 0.8789(13) 0.7457(6) 0.2733(10) 0.034(3) Uani 1 1 d .
H9A H 0.9597 0.7314 0.2428 0.041 Uiso 1 1 calc R
C31 C 1.0703(15) 0.9116(6) 1.4789(17) 0.053(4) Uani 1 1 d .
H31A H 1.1153 0.8773 1.5311 0.063 Uiso 1 1 calc R
H31B H 1.0219 0.8958 1.3923 0.063 Uiso 1 1 calc R
C29 C 1.2886(14) 0.9270(5) 1.3778(11) 0.032(3) Uani 1 1 d .
H29A H 1.3311 0.8927 1.4320 0.039 Uiso 1 1 calc R
H29B H 1.2403 0.9105 1.2919 0.039 Uiso 1 1 calc R
C18 C 0.1173(18) 0.8771(6) 0.9730(13) 0.049(4) Uani 1 1 d .
H18A H 0.0644 0.9069 0.9202 0.059 Uiso 1 1 calc R
C23 C 1.1919(15) 1.0686(5) 1.0735(12) 0.038(3) Uani 1 1 d .
H23A H 1.1333 1.0869 1.1339 0.045 Uiso 1 1 calc R
H23B H 1.2652 1.0978 1.0616 0.045 Uiso 1 1 calc R
C35 C 1.625(2) 0.9628(8) 1.7018(12) 0.067(5) Uani 1 1 d .
H35A H 1.5537 0.9825 1.7464 0.080 Uiso 1 1 calc R
H35B H 1.6917 0.9941 1.6858 0.080 Uiso 1 1 calc R
C19 C 0.0792(16) 0.8474(6) 1.0852(11) 0.042(3) Uani 1 1 d .
H19A H -0.0033 0.8527 1.1216 0.050 Uiso 1 1 calc R
C30 C 1.1809(14) 0.9557(6) 1.4518(14) 0.040(3) Uani 1 1 d .
H30A H 1.2280 0.9723 1.5381 0.048 Uiso 1 1 calc R
H30B H 1.1362 0.9896 1.3976 0.048 Uiso 1 1 calc R
C16 C 0.2918(16) 0.8111(6) 1.0516(11) 0.041(3) Uani 1 1 d .
H16A H 0.3749 0.7884 1.0611 0.050 Uiso 1 1 calc R
C8 C 0.8743(15) 0.7761(5) 0.3969(11) 0.035(3) Uani 1 1 d .
H8A H 0.9517 0.7861 0.4627 0.042 Uiso 1 1 calc R
C20 C 0.1910(15) 0.8075(6) 1.1322(11) 0.038(3) Uani 1 1 d .
H20A H 0.1954 0.7820 1.2083 0.045 Uiso 1 1 calc R
C34 C 1.5556(17) 0.9398(6) 1.5693(13) 0.048(4) Uani 1 1 d .
H34A H 1.4860 0.9092 1.5837 0.057 Uiso 1 1 calc R
H34B H 1.6253 0.9198 1.5235 0.057 Uiso 1 1 calc R
C7 C 0.7358(13) 0.7889(5) 0.4043(11) 0.029(2) Uani 1 1 d .
H7A H 0.7031 0.8091 0.4758 0.035 Uiso 1 1 calc R
C10 C 0.7461(16) 0.7406(6) 0.2066(10) 0.043(3) Uani 1 1 d .
H10A H 0.7198 0.7228 0.1208 0.052 Uiso 1 1 calc R
C26 C 1.6165(17) 0.9670(7) 1.2342(16) 0.053(4) Uani 1 1 d .
H26A H 1.5809 0.9998 1.1719 0.064 Uiso 1 1 calc R
H26B H 1.6662 0.9857 1.3170 0.064 Uiso 1 1 calc R
C32 C 0.964(2) 0.9395(8) 1.555(2) 0.077(6) Uani 1 1 d .
H32A H 0.8955 0.9091 1.5691 0.115 Uiso 1 1 calc R
H32B H 0.9182 0.9732 1.5038 0.115 Uiso 1 1 calc R
H32C H 1.0109 0.9541 1.6426 0.115 Uiso 1 1 calc R
C24 C 1.1055(17) 1.0550(7) 0.9401(13) 0.053(4) Uani 1 1 d .
H24A H 1.0637 1.0923 0.9005 0.080 Uiso 1 1 calc R
H24B H 1.0324 1.0265 0.9524 0.080 Uiso 1 1 calc R
H24C H 1.1640 1.0374 0.8802 0.080 Uiso 1 1 calc R
C27 C 1.715(2) 0.9309(7) 1.172(2) 0.075(6) Uani 1 1 d .
H27A H 1.6675 0.9134 1.0873 0.090 Uiso 1 1 calc R
H27B H 1.7500 0.8973 1.2330 0.090 Uiso 1 1 calc R
C28 C 1.839(2) 0.9688(9) 1.144(2) 0.099(8) Uani 1 1 d .
H28A H 1.9027 0.9431 1.1041 0.149 Uiso 1 1 calc R
H28B H 1.8867 0.9861 1.2277 0.149 Uiso 1 1 calc R
H28C H 1.8053 1.0012 1.0811 0.149 Uiso 1 1 calc R
C36 C 1.699(3) 0.9174(11) 1.7969(18) 0.112(9) Uani 1 1 d .
H36A H 1.7382 0.9374 1.8810 0.167 Uiso 1 1 calc R
H36B H 1.7734 0.8990 1.7568 0.167 Uiso 1 1 calc R
H36C H 1.6340 0.8862 1.8151 0.167 Uiso 1 1 calc R

loop_
_atom_site_aniso_label
_atom_site_aniso_U_11
_atom_site_aniso_U_22
_atom_site_aniso_U_33
_atom_site_aniso_U_23
_atom_site_aniso_U_13
_atom_site_aniso_U_12
Hg1 0.0235(2) 0.0241(2) 0.02468(17) 0.00044(16) 0.00182(15) -0.00145(18)
Hg2 0.0267(3) 0.0288(2) 0.01963(16) 0.00072(16) 0.00372(15) 0.00114(19)
Hg4 0.0270(3) 0.0269(2) 0.02017(16) -0.00030(16) 0.00343(15) 0.00432(19)
Hg3 0.0348(3) 0.0263(2) 0.02395(17) -0.00117(17) 0.00226(16) 0.0033(2)
Fe1 0.0235(9) 0.0221(7) 0.0207(6) 0.0007(6) 0.0043(5) 0.0000(7)
Fe2 0.0247(10) 0.0251(8) 0.0219(7) -0.0070(6) 0.0037(6) -0.0018(7)
Cl1 0.0283(18) 0.0600(19) 0.0392(13) 0.0034(16) -0.0010(12) -0.0027(17)
Cl2 0.0312(18) 0.0615(19) 0.0294(12) -0.0166(14) 0.0070(11) 0.0038(16)
Cl5 0.0300(16) 0.0221(13) 0.0284(11) -0.0012(9) 0.0100(10) 0.0019(11)
Cl4 0.0408(19) 0.0269(13) 0.0302(12) 0.0073(10) 0.0125(12) 0.0062(12)
Cl3 0.054(2) 0.059(2) 0.0318(14) 0.0040(14) 0.0022(14) 0.0259(18)
C4 0.049(9) 0.027(6) 0.031(5) 0.002(5) 0.011(5) 0.000(6)
C13 0.017(6) 0.031(6) 0.028(5) -0.006(4) -0.004(4) -0.003(5)
C5 0.026(7) 0.022(5) 0.038(6) -0.007(4) 0.003(5) 0.009(5)
C17 0.055(11) 0.055(9) 0.042(7) -0.019(6) 0.016(6) -0.026(8)
C6 0.023(7) 0.040(6) 0.034(5) 0.021(5) -0.001(5) -0.004(5)
C12 0.028(7) 0.028(6) 0.018(4) -0.007(4) -0.005(4) 0.003(5)
C3 0.027(6) 0.030(5) 0.020(4) 0.003(4) -0.005(4) 0.003(5)
C2 0.024(6) 0.017(5) 0.022(4) 0.002(4) 0.005(4) 0.001(4)
N 0.034(6) 0.012(4) 0.037(5) -0.002(4) -0.004(4) 0.002(4)
C25 0.036(8) 0.023(6) 0.033(5) -0.003(4) -0.001(5) 0.004(5)
C11 0.018(6) 0.031(5) 0.021(4) -0.011(4) 0.001(4) -0.007(5)
C1 0.017(6) 0.018(5) 0.025(4) 0.003(4) 0.000(4) -0.006(4)
C14 0.020(7) 0.048(7) 0.034(5) -0.017(6) 0.001(4) 0.000(6)
C33 0.027(7) 0.020(5) 0.037(6) 0.005(4) 0.003(5) 0.000(5)
C15 0.025(6) 0.038(6) 0.019(4) -0.002(4) 0.008(4) -0.005(5)
C21 0.021(7) 0.031(6) 0.047(6) 0.003(5) 0.000(5) 0.009(5)
C22 0.047(9) 0.010(5) 0.035(5) 0.004(4) 0.004(5) -0.002(5)
C9 0.039(8) 0.036(6) 0.032(5) 0.002(5) 0.020(5) -0.005(6)
C31 0.029(9) 0.032(7) 0.098(12) 0.027(7) 0.012(8) 0.003(6)
C29 0.040(8) 0.017(5) 0.038(6) -0.003(4) -0.003(5) -0.009(5)
C18 0.063(12) 0.034(7) 0.046(7) -0.014(6) 0.001(7) -0.003(7)
C23 0.040(9) 0.026(6) 0.045(6) 0.012(5) 0.005(6) 0.014(5)
C35 0.092(15) 0.065(10) 0.032(6) -0.005(7) -0.022(7) 0.026(10)
C19 0.051(10) 0.044(7) 0.034(6) -0.020(5) 0.014(6) -0.007(6)
C30 0.028(8) 0.030(6) 0.063(8) 0.000(6) 0.013(6) -0.010(5)
C16 0.048(10) 0.042(7) 0.030(6) -0.011(5) -0.003(6) -0.002(6)
C8 0.044(9) 0.019(5) 0.039(6) 0.012(5) 0.001(5) -0.014(5)
C20 0.045(9) 0.036(6) 0.029(5) -0.012(5) -0.003(5) -0.008(6)
C34 0.057(11) 0.027(6) 0.050(7) 0.003(6) -0.016(7) -0.001(6)
C7 0.026(7) 0.019(5) 0.041(6) 0.009(5) 0.003(5) 0.002(5)
C10 0.070(11) 0.042(7) 0.018(5) 0.011(5) 0.008(5) -0.007(7)
C26 0.042(10) 0.045(8) 0.074(9) -0.004(7) 0.012(7) 0.010(7)
C32 0.058(13) 0.067(11) 0.118(15) 0.012(11) 0.052(11) -0.015(10)
C24 0.059(12) 0.047(8) 0.051(8) 0.021(7) 0.000(7) 0.012(7)
C27 0.077(14) 0.054(10) 0.112(14) 0.026(9) 0.070(12) 0.026(9)
C28 0.062(15) 0.094(15) 0.16(2) 0.061(15) 0.069(14) 0.039(12)
C36 0.17(3) 0.103(16) 0.052(10) 0.015(11) -0.001(13) -0.005(17)

loop_
_atom_type_symbol
_atom_type_description
_atom_type_scat_dispersion_real
_atom_type_scat_dispersion_imag
_atom_type_scat_source
C C 0.0033 0.0016 'International Tables Vol C Tables 4.2.6.8 and 6.1.1.4'
H H 0.0000 0.0000 'International Tables Vol C Tables 4.2.6.8 and 6.1.1.4'
N N 0.0061 0.0033 'International Tables Vol C Tables 4.2.6.8 and 6.1.1.4'
Cl Cl 0.1484 0.1585 'International Tables Vol C Tables 4.2.6.8 and 6.1.1.4'
Fe Fe 0.3463 0.8444 'International Tables Vol C Tables 4.2.6.8 and 6.1.1.4'
Hg Hg -2.3894 9.2266 'International Tables Vol C Tables 4.2.6.8 and 6.1.1.4'

loop_
_geom_angle_atom_site_label_1
_geom_angle_atom_site_label_2
_geom_angle_atom_site_label_3
_geom_angle
C1 Hg1 Cl1 173.8(3)
C1 Hg1 Cl5 94.2(3)
Cl1 Hg1 Cl5 91.63(9)
C2 Hg2 Cl2 174.6(3)
C2 Hg2 Cl5 97.5(3)
Cl2 Hg2 Cl5 87.88(10)
C12 Hg4 Cl4 170.0(3)
C12 Hg4 Cl5 99.6(3)
Cl4 Hg4 Cl5 90.44(9)
C11 Hg3 Cl3 173.2(3)
C11 Hg3 Cl5 92.8(3)
Cl3 Hg3 Cl5 94.03(9)
C5 Fe1 C2 68.9(4)
C5 Fe1 C9 119.8(5)
C2 Fe1 C9 161.3(5)
C5 Fe1 C10 107.6(5)
C2 Fe1 C10 158.4(5)
C9 Fe1 C10 39.2(5)
C5 Fe1 C1 41.4(4)
C2 Fe1 C1 42.0(4)
C9 Fe1 C1 155.0(4)
C10 Fe1 C1 121.2(5)
C5 Fe1 C8 155.5(5)
C2 Fe1 C8 124.9(4)
C9 Fe1 C8 40.9(5)
C10 Fe1 C8 67.2(5)
C1 Fe1 C8 162.1(5)
C5 Fe1 C6 125.1(5)
C2 Fe1 C6 122.3(5)
C9 Fe1 C6 68.2(5)
C10 Fe1 C6 41.1(5)
C1 Fe1 C6 107.2(4)
C8 Fe1 C6 67.9(5)
C5 Fe1 C4 39.9(5)
C2 Fe1 C4 68.6(5)
C9 Fe1 C4 106.6(5)
C10 Fe1 C4 123.2(5)
C1 Fe1 C4 69.2(5)
C8 Fe1 C4 121.3(5)
C6 Fe1 C4 160.6(5)
C5 Fe1 C3 67.8(4)
C2 Fe1 C3 40.3(4)
C9 Fe1 C3 124.5(5)
C10 Fe1 C3 159.9(5)
C1 Fe1 C3 69.2(4)
C8 Fe1 C3 108.4(5)
C6 Fe1 C3 157.5(5)
C4 Fe1 C3 40.8(4)
C5 Fe1 C7 162.6(5)
C2 Fe1 C7 108.8(4)
C9 Fe1 C7 68.1(5)
C10 Fe1 C7 67.8(5)
C1 Fe1 C7 125.3(5)
C8 Fe1 C7 40.0(5)
C6 Fe1 C7 40.4(5)
C4 Fe1 C7 156.9(5)
C3 Fe1 C7 122.4(4)
C13 Fe2 C14 40.8(4)
C13 Fe2 C12 40.7(4)
C14 Fe2 C12 69.2(5)
C13 Fe2 C19 126.5(5)
C14 Fe2 C19 105.6(5)
C12 Fe2 C19 165.2(5)
C13 Fe2 C20 165.4(5)
C14 Fe2 C20 127.6(5)
C12 Fe2 C20 152.9(5)
C19 Fe2 C20 41.0(5)
C13 Fe2 C15 68.8(4)
C14 Fe2 C15 41.1(5)
C12 Fe2 C15 69.5(4)
C19 Fe2 C15 116.3(5)
C20 Fe2 C15 107.9(5)
C13 Fe2 C18 108.2(5)
C14 Fe2 C18 117.2(6)
C12 Fe2 C18 128.5(5)
C19 Fe2 C18 40.4(5)
C20 Fe2 C18 67.2(5)
C15 Fe2 C18 150.5(6)
C13 Fe2 C11 68.4(4)
C14 Fe2 C11 68.6(5)
C12 Fe2 C11 41.4(4)
C19 Fe2 C11 151.1(5)
C20 Fe2 C11 119.0(5)
C15 Fe2 C11 40.6(4)
C18 Fe2 C11 167.7(5)
C13 Fe2 C16 153.6(5)
C14 Fe2 C16 165.1(5)
C12 Fe2 C16 120.0(5)
C19 Fe2 C16 68.4(6)
C20 Fe2 C16 39.2(5)
C15 Fe2 C16 128.0(5)
C18 Fe2 C16 67.7(6)
C11 Fe2 C16 109.7(5)
C13 Fe2 C17 120.0(5)
C14 Fe2 C17 152.2(6)
C12 Fe2 C17 109.8(5)
C19 Fe2 C17 68.0(6)
C20 Fe2 C17 66.2(5)
C15 Fe2 C17 166.4(6)
C18 Fe2 C17 40.4(6)
C11 Fe2 C17 130.1(6)
C16 Fe2 C17 39.8(5)
Hg4 Cl5 Hg2 79.32(6)
Hg4 Cl5 Hg3 77.94(6)
Hg2 Cl5 Hg3 94.42(7)
Hg4 Cl5 Hg1 90.98(7)
Hg2 Cl5 Hg1 76.10(6)
Hg3 Cl5 Hg1 166.69(9)
C5 C4 C3 107.8(12)
C5 C4 Fe1 69.5(7)
C3 C4 Fe1 69.9(6)
C14 C13 C12 109.7(10)
C14 C13 Fe2 70.0(6)
C12 C13 Fe2 70.3(6)
C4 C5 C1 110.3(10)
C4 C5 Fe1 70.6(7)
C1 C5 Fe1 69.7(6)
C16 C17 C18 108.2(13)
C16 C17 Fe2 70.1(8)
C18 C17 Fe2 69.0(8)
C7 C6 C10 106.4(11)
C7 C6 Fe1 70.1(6)
C10 C6 Fe1 69.3(7)
C13 C12 C11 106.4(10)
C13 C12 Hg4 129.8(8)
C11 C12 Hg4 123.8(8)
C13 C12 Fe2 69.0(6)
C11 C12 Fe2 69.7(5)
Hg4 C12 Fe2 126.7(6)
C2 C3 C4 108.5(9)
C2 C3 Fe1 69.1(5)
C4 C3 Fe1 69.4(6)
C3 C2 C1 108.5(8)
C3 C2 Fe1 70.6(6)
C1 C2 Fe1 69.4(5)
C3 C2 Hg2 128.6(7)
C1 C2 Hg2 122.8(8)
Fe1 C2 Hg2 124.9(5)
C29 N C25 107.7(8)
C29 N C33 108.8(9)
C25 N C33 110.5(9)
C29 N C21 111.5(9)
C25 N C21 111.7(9)
C33 N C21 106.6(8)
N C25 C26 113.4(9)
C15 C11 C12 108.6(10)
C15 C11 Hg3 124.9(8)
C12 C11 Hg3 126.1(8)
C15 C11 Fe2 69.4(6)
C12 C11 Fe2 68.9(6)
Hg3 C11 Fe2 121.4(5)
C5 C1 C2 104.9(9)
C5 C1 Hg1 127.5(7)
C2 C1 Hg1 127.6(8)
C5 C1 Fe1 68.9(6)
C2 C1 Fe1 68.6(6)
Hg1 C1 Fe1 124.1(5)
C13 C14 C15 107.7(10)
C13 C14 Fe2 69.2(7)
C15 C14 Fe2 69.8(6)
C34 C33 N 115.1(9)
C11 C15 C14 107.6(9)
C11 C15 Fe2 70.0(6)
C14 C15 Fe2 69.1(7)
C22 C21 N 113.2(9)
C21 C22 C23 109.8(9)
C10 C9 C8 107.9(11)
C10 C9 Fe1 70.5(7)
C8 C9 Fe1 69.7(6)
C30 C31 C32 113.3(13)
N C29 C30 116.3(9)
C19 C18 C17 108.4(13)
C19 C18 Fe2 69.5(7)
C17 C18 Fe2 70.6(8)
C24 C23 C22 109.8(10)
C34 C35 C36 116.6(15)
C18 C19 C20 105.5(13)
C18 C19 Fe2 70.1(7)
C20 C19 Fe2 69.5(7)
C31 C30 C29 112.9(11)
C20 C16 C17 107.3(14)
C20 C16 Fe2 69.3(8)
C17 C16 Fe2 70.1(8)
C7 C8 C9 108.1(11)
C7 C8 Fe1 70.3(7)
C9 C8 Fe1 69.4(6)
C16 C20 C19 110.5(12)
C16 C20 Fe2 71.4(7)
C19 C20 Fe2 69.5(6)
C35 C34 C33 112.7(11)
C8 C7 C6 108.3(11)
C8 C7 Fe1 69.7(6)
C6 C7 Fe1 69.5(6)
C9 C10 C6 109.3(10)
C9 C10 Fe1 70.3(6)
C6 C10 Fe1 69.6(6)
C27 C26 C25 114.5(13)
C26 C27 C28 112.0(15)

loop_
_geom_bond_atom_site_label_1
_geom_bond_atom_site_label_2
_geom_bond_distance
Hg1 C1 2.032(10)
Hg1 Cl1 2.315(3)
Hg1 Cl5 3.144(2)
Hg2 C2 2.051(10)
Hg2 Cl2 2.335(3)
Hg2 Cl5 3.043(3)
Hg4 C12 2.037(11)
Hg4 Cl4 2.346(3)
Hg4 Cl5 2.889(2)
Hg3 C11 2.044(11)
Hg3 Cl3 2.325(3)
Hg3 Cl5 3.129(2)
Fe1 C5 2.034(11)
Fe1 C2 2.034(9)
Fe1 C9 2.040(11)
Fe1 C10 2.043(10)
Fe1 C1 2.044(10)
Fe1 C8 2.045(11)
Fe1 C6 2.047(11)
Fe1 C4 2.047(12)
Fe1 C3 2.053(9)
Fe1 C7 2.054(11)
Fe2 C13 2.025(10)
Fe2 C14 2.035(12)
Fe2 C12 2.042(9)
Fe2 C19 2.043(11)
Fe2 C20 2.043(11)
Fe2 C15 2.044(12)
Fe2 C18 2.050(13)
Fe2 C11 2.052(11)
Fe2 C16 2.071(14)
Fe2 C17 2.071(14)
C4 C5 1.391(18)
C4 C3 1.428(15)
C13 C14 1.415(16)
C13 C12 1.416(16)
C5 C1 1.441(15)
C17 C16 1.409(19)
C17 C18 1.42(2)
C6 C7 1.416(16)
C6 C10 1.436(19)
C12 C11 1.448(14)
C3 C2 1.407(15)
C2 C1 1.461(13)
N C29 1.500(15)
N C25 1.516(15)
N C33 1.523(14)
N C21 1.532(14)
C25 C26 1.54(2)
C11 C15 1.421(15)
C14 C15 1.432(16)
C33 C34 1.508(16)
C21 C22 1.515(16)
C22 C23 1.547(15)
C9 C10 1.371(19)
C9 C8 1.428(16)
C31 C30 1.519(18)
C31 C32 1.53(2)
C29 C30 1.530(18)
C18 C19 1.414(19)
C23 C24 1.503(18)
C35 C34 1.490(17)
C35 C36 1.50(2)
C19 C20 1.430(19)
C16 C20 1.38(2)
C8 C7 1.401(18)
C26 C27 1.47(2)
C27 C28 1.54(3)

loop_
_geom_torsion_atom_site_label_1
_geom_torsion_atom_site_label_2
_geom_torsion_atom_site_label_3
_geom_torsion_atom_site_label_4
_geom_torsion
C12 Hg4 Cl5 Hg2 -130.3(3)
Cl4 Hg4 Cl5 Hg2 49.15(9)
C12 Hg4 Cl5 Hg3 -33.4(3)
Cl4 Hg4 Cl5 Hg3 146.07(9)
C12 Hg4 Cl5 Hg1 154.0(3)
Cl4 Hg4 Cl5 Hg1 -26.51(9)
C2 Hg2 Cl5 Hg4 -129.3(3)
Cl2 Hg2 Cl5 Hg4 50.39(9)
C2 Hg2 Cl5 Hg3 153.9(3)
Cl2 Hg2 Cl5 Hg3 -26.44(10)
C2 Hg2 Cl5 Hg1 -35.6(3)
Cl2 Hg2 Cl5 Hg1 144.09(9)
C11 Hg3 Cl5 Hg4 34.4(3)
Cl3 Hg3 Cl5 Hg4 -146.04(12)
C11 Hg3 Cl5 Hg2 112.4(3)
Cl3 Hg3 Cl5 Hg2 -67.97(12)
C11 Hg3 Cl5 Hg1 68.5(5)
Cl3 Hg3 Cl5 Hg1 -111.9(5)
C1 Hg1 Cl5 Hg4 113.8(3)
Cl1 Hg1 Cl5 Hg4 -68.28(11)
C1 Hg1 Cl5 Hg2 35.1(3)
Cl1 Hg1 Cl5 Hg2 -147.02(11)
C1 Hg1 Cl5 Hg3 80.5(5)
Cl1 Hg1 Cl5 Hg3 -101.6(5)
C2 Fe1 C4 C5 82.3(8)
C9 Fe1 C4 C5 -116.9(7)
C10 Fe1 C4 C5 -77.3(9)
C1 Fe1 C4 C5 37.1(7)
C8 Fe1 C4 C5 -159.0(7)
C6 Fe1 C4 C5 -45.7(19)
C3 Fe1 C4 C5 119.0(11)
C7 Fe1 C4 C5 170.3(11)
C5 Fe1 C4 C3 -119.0(11)
C2 Fe1 C4 C3 -36.8(7)
C9 Fe1 C4 C3 124.1(7)
C10 Fe1 C4 C3 163.7(7)
C1 Fe1 C4 C3 -81.9(7)
C8 Fe1 C4 C3 81.9(8)
C6 Fe1 C4 C3 -164.7(13)
C7 Fe1 C4 C3 51.2(16)
C12 Fe2 C13 C14 120.8(10)
C19 Fe2 C13 C14 -69.7(9)
C20 Fe2 C13 C14 -42(2)
C15 Fe2 C13 C14 38.0(7)
C18 Fe2 C13 C14 -110.8(8)
C11 Fe2 C13 C14 81.7(7)
C16 Fe2 C13 C14 172.9(11)
C17 Fe2 C13 C14 -153.4(8)
C14 Fe2 C13 C12 -120.8(10)
C19 Fe2 C13 C12 169.5(7)
C20 Fe2 C13 C12 -162.5(18)
C15 Fe2 C13 C12 -82.7(7)
C18 Fe2 C13 C12 128.5(8)
C11 Fe2 C13 C12 -39.0(7)
C16 Fe2 C13 C12 52.1(14)
C17 Fe2 C13 C12 85.8(8)
C3 C4 C5 C1 1.0(13)
Fe1 C4 C5 C1 -58.5(7)
C3 C4 C5 Fe1 59.6(8)
C2 Fe1 C5 C4 -81.5(7)
C9 Fe1 C5 C4 80.1(8)
C10 Fe1 C5 C4 121.1(8)
C1 Fe1 C5 C4 -121.4(9)
C8 Fe1 C5 C4 47.6(14)
C6 Fe1 C5 C4 163.1(7)
C3 Fe1 C5 C4 -38.1(7)
C7 Fe1 C5 C4 -167.2(14)
C2 Fe1 C5 C1 39.9(6)
C9 Fe1 C5 C1 -158.5(6)
C10 Fe1 C5 C1 -117.5(7)
C8 Fe1 C5 C1 169.0(10)
C6 Fe1 C5 C1 -75.5(7)
C4 Fe1 C5 C1 121.4(9)
C3 Fe1 C5 C1 83.4(6)
C7 Fe1 C5 C1 -45.8(18)
C13 Fe2 C17 C16 -157.3(7)
C14 Fe2 C17 C16 163.8(9)
C12 Fe2 C17 C16 -113.6(8)
C19 Fe2 C17 C16 82.1(8)
C20 Fe2 C17 C16 37.5(8)
C15 Fe2 C17 C16 -29(2)
C18 Fe2 C17 C16 119.7(11)
C11 Fe2 C17 C16 -71.2(9)
C13 Fe2 C17 C18 83.0(9)
C14 Fe2 C17 C18 44.1(14)
C12 Fe2 C17 C18 126.7(8)
C19 Fe2 C17 C18 -37.6(8)
C20 Fe2 C17 C18 -82.2(8)
C15 Fe2 C17 C18 -149.0(17)
C11 Fe2 C17 C18 169.0(7)
C16 Fe2 C17 C18 -119.7(11)
C5 Fe1 C6 C7 166.8(7)
C2 Fe1 C6 C7 81.2(8)
C9 Fe1 C6 C7 -81.4(8)
C10 Fe1 C6 C7 -117.3(11)
C1 Fe1 C6 C7 124.7(7)
C8 Fe1 C6 C7 -37.1(7)
C4 Fe1 C6 C7 -159.2(14)
C3 Fe1 C6 C7 47.6(15)
C5 Fe1 C6 C10 -76.0(9)
C2 Fe1 C6 C10 -161.5(7)
C9 Fe1 C6 C10 35.9(7)
C1 Fe1 C6 C10 -118.0(8)
C8 Fe1 C6 C10 80.2(8)
C4 Fe1 C6 C10 -41.9(18)
C3 Fe1 C6 C10 164.9(12)
C7 Fe1 C6 C10 117.3(11)
C14 C13 C12 C11 0.9(11)
Fe2 C13 C12 C11 59.9(6)
C14 C13 C12 Hg4 -179.9(8)
Fe2 C13 C12 Hg4 -120.9(9)
C14 C13 C12 Fe2 -59.0(8)
Cl4 Hg4 C12 C13 33(2)
Cl5 Hg4 C12 C13 -150.1(9)
Cl4 Hg4 C12 C11 -148.0(12)
Cl5 Hg4 C12 C11 28.9(8)
Cl4 Hg4 C12 Fe2 -59.3(19)
Cl5 Hg4 C12 Fe2 117.7(6)
C14 Fe2 C12 C13 36.9(7)
C19 Fe2 C12 C13 -35(2)
C20 Fe2 C12 C13 170.4(10)
C15 Fe2 C12 C13 81.0(7)
C18 Fe2 C12 C13 -71.9(10)
C11 Fe2 C12 C13 117.7(9)
C16 Fe2 C12 C13 -156.1(7)
C17 Fe2 C12 C13 -113.4(8)
C13 Fe2 C12 C11 -117.7(9)
C14 Fe2 C12 C11 -80.8(7)
C19 Fe2 C12 C11 -152.5(19)
C20 Fe2 C12 C11 52.7(13)
C15 Fe2 C12 C11 -36.7(6)
C18 Fe2 C12 C11 170.4(8)
C16 Fe2 C12 C11 86.2(8)
C17 Fe2 C12 C11 128.9(8)
C13 Fe2 C12 Hg4 124.7(10)
C14 Fe2 C12 Hg4 161.6(8)
C19 Fe2 C12 Hg4 90(2)
C20 Fe2 C12 Hg4 -64.9(13)
C15 Fe2 C12 Hg4 -154.3(8)
C18 Fe2 C12 Hg4 52.8(10)
C11 Fe2 C12 Hg4 -117.6(9)
C16 Fe2 C12 Hg4 -31.4(9)
C17 Fe2 C12 Hg4 11.3(9)
C5 C4 C3 C2 -1.2(13)
Fe1 C4 C3 C2 58.2(7)
C5 C4 C3 Fe1 -59.4(8)
C5 Fe1 C3 C2 -83.1(7)
C9 Fe1 C3 C2 165.1(6)
C10 Fe1 C3 C2 -163.6(13)
C1 Fe1 C3 C2 -38.5(6)
C8 Fe1 C3 C2 122.7(7)
C6 Fe1 C3 C2 46.3(15)
C4 Fe1 C3 C2 -120.4(10)
C7 Fe1 C3 C2 80.9(7)
C5 Fe1 C3 C4 37.3(8)
C2 Fe1 C3 C4 120.4(10)
C9 Fe1 C3 C4 -74.5(9)
C10 Fe1 C3 C4 -43.2(17)
C1 Fe1 C3 C4 81.9(8)
C8 Fe1 C3 C4 -116.9(8)
C6 Fe1 C3 C4 166.7(12)
C7 Fe1 C3 C4 -158.7(8)
C4 C3 C2 C1 0.9(12)
Fe1 C3 C2 C1 59.2(7)
C4 C3 C2 Fe1 -58.4(7)
C4 C3 C2 Hg2 -178.0(7)
Fe1 C3 C2 Hg2 -119.6(8)
C5 Fe1 C2 C3 80.1(7)
C9 Fe1 C2 C3 -41.3(16)
C10 Fe1 C2 C3 164.7(12)
C1 Fe1 C2 C3 119.5(8)
C8 Fe1 C2 C3 -76.8(8)
C6 Fe1 C2 C3 -160.9(6)
C4 Fe1 C2 C3 37.2(6)
C7 Fe1 C2 C3 -118.3(7)
C5 Fe1 C2 C1 -39.4(6)
C9 Fe1 C2 C1 -160.7(13)
C10 Fe1 C2 C1 45.2(15)
C8 Fe1 C2 C1 163.7(7)
C6 Fe1 C2 C1 79.6(7)
C4 Fe1 C2 C1 -82.3(7)
C3 Fe1 C2 C1 -119.5(8)
C7 Fe1 C2 C1 122.2(6)
C5 Fe1 C2 Hg2 -155.7(8)
C9 Fe1 C2 Hg2 82.9(16)
C10 Fe1 C2 Hg2 -71.2(14)
C1 Fe1 C2 Hg2 -116.3(9)
C8 Fe1 C2 Hg2 47.4(9)
C6 Fe1 C2 Hg2 -36.7(8)
C4 Fe1 C2 Hg2 161.4(8)
C3 Fe1 C2 Hg2 124.2(9)
C7 Fe1 C2 Hg2 5.9(8)
Cl2 Hg2 C2 C3 36(3)
Cl5 Hg2 C2 C3 -147.8(9)
Cl2 Hg2 C2 C1 -143(3)
Cl5 Hg2 C2 C1 33.6(8)
Cl2 Hg2 C2 Fe1 -56(3)
Cl5 Hg2 C2 Fe1 120.0(6)
C29 N C25 C26 -178.9(10)
C33 N C25 C26 -60.2(12)
C21 N C25 C26 58.2(13)
C13 C12 C11 C15 -1.3(11)
Hg4 C12 C11 C15 179.5(7)
Fe2 C12 C11 C15 58.2(7)
C13 C12 C11 Hg3 -173.7(7)
Hg4 C12 C11 Hg3 7.0(12)
Fe2 C12 C11 Hg3 -114.3(7)
C13 C12 C11 Fe2 -59.5(7)
Hg4 C12 C11 Fe2 121.3(7)
Cl3 Hg3 C11 C15 -23(3)
Cl5 Hg3 C11 C15 153.7(9)
Cl3 Hg3 C11 C12 148(2)
Cl5 Hg3 C11 C12 -35.0(8)
Cl3 Hg3 C11 Fe2 63(3)
Cl5 Hg3 C11 Fe2 -120.6(5)
C13 Fe2 C11 C15 -82.2(7)
C14 Fe2 C11 C15 -38.2(6)
C12 Fe2 C11 C15 -120.6(9)
C19 Fe2 C11 C15 45.2(13)
C20 Fe2 C11 C15 83.9(8)
C18 Fe2 C11 C15 -158(2)
C16 Fe2 C11 C15 126.0(7)
C17 Fe2 C11 C15 166.0(7)
C13 Fe2 C11 C12 38.4(7)
C14 Fe2 C11 C12 82.4(7)
C19 Fe2 C11 C12 165.9(11)
C20 Fe2 C11 C12 -155.5(7)
C15 Fe2 C11 C12 120.6(9)
C18 Fe2 C11 C12 -38(3)
C16 Fe2 C11 C12 -113.4(7)
C17 Fe2 C11 C12 -73.3(9)
C13 Fe2 C11 Hg3 158.7(7)
C14 Fe2 C11 Hg3 -157.3(7)
C12 Fe2 C11 Hg3 120.3(9)
C19 Fe2 C11 Hg3 -73.9(13)
C20 Fe2 C11 Hg3 -35.2(8)
C15 Fe2 C11 Hg3 -119.1(8)
C18 Fe2 C11 Hg3 82(3)
C16 Fe2 C11 Hg3 6.9(7)
C17 Fe2 C11 Hg3 46.9(8)
C4 C5 C1 C2 -0.5(12)
Fe1 C5 C1 C2 -59.6(6)
C4 C5 C1 Hg1 176.6(7)
Fe1 C5 C1 Hg1 117.5(8)
C4 C5 C1 Fe1 59.1(8)
C3 C2 C1 C5 -0.2(11)
Fe1 C2 C1 C5 59.8(7)
Hg2 C2 C1 C5 178.7(7)
C3 C2 C1 Hg1 -177.3(7)
Fe1 C2 C1 Hg1 -117.3(8)
Hg2 C2 C1 Hg1 1.6(12)
C3 C2 C1 Fe1 -60.0(7)
Hg2 C2 C1 Fe1 118.9(7)
Cl1 Hg1 C1 C5 -11(3)
Cl5 Hg1 C1 C5 149.3(9)
Cl1 Hg1 C1 C2 166(2)
Cl5 Hg1 C1 C2 -34.2(8)
Cl1 Hg1 C1 Fe1 78(3)
Cl5 Hg1 C1 Fe1 -122.3(5)
C2 Fe1 C1 C5 -116.5(9)
C9 Fe1 C1 C5 49.0(13)
C10 Fe1 C1 C5 81.3(8)
C8 Fe1 C1 C5 -165.1(14)
C6 Fe1 C1 C5 124.0(7)
C4 Fe1 C1 C5 -35.8(6)
C3 Fe1 C1 C5 -79.5(7)
C7 Fe1 C1 C5 164.7(7)
C5 Fe1 C1 C2 116.5(9)
C9 Fe1 C1 C2 165.5(11)
C10 Fe1 C1 C2 -162.2(7)
C8 Fe1 C1 C2 -48.6(17)
C6 Fe1 C1 C2 -119.5(6)
C4 Fe1 C1 C2 80.7(6)
C3 Fe1 C1 C2 37.0(6)
C7 Fe1 C1 C2 -78.8(7)
C5 Fe1 C1 Hg1 -121.8(8)
C2 Fe1 C1 Hg1 121.7(9)
C9 Fe1 C1 Hg1 -72.8(13)
C10 Fe1 C1 Hg1 -40.5(8)
C8 Fe1 C1 Hg1 73.1(16)
C6 Fe1 C1 Hg1 2.2(7)
C4 Fe1 C1 Hg1 -157.6(7)
C3 Fe1 C1 Hg1 158.7(7)
C7 Fe1 C1 Hg1 43.0(8)
C12 C13 C14 C15 -0.2(12)
Fe2 C13 C14 C15 -59.4(7)
C12 C13 C14 Fe2 59.2(7)
C12 Fe2 C14 C13 -36.9(7)
C19 Fe2 C14 C13 128.5(7)
C20 Fe2 C14 C13 167.8(7)
C15 Fe2 C14 C13 -119.1(9)
C18 Fe2 C14 C13 86.7(8)
C11 Fe2 C14 C13 -81.4(7)
C16 Fe2 C14 C13 -167.7(18)
C17 Fe2 C14 C13 56.2(13)
C13 Fe2 C14 C15 119.1(9)
C12 Fe2 C14 C15 82.3(6)
C19 Fe2 C14 C15 -112.3(6)
C20 Fe2 C14 C15 -73.1(8)
C18 Fe2 C14 C15 -154.2(6)
C11 Fe2 C14 C15 37.7(6)
C16 Fe2 C14 C15 -49(2)
C17 Fe2 C14 C15 175.4(10)
C29 N C33 C34 61.6(14)
C25 N C33 C34 -56.5(14)
C21 N C33 C34 -178.0(12)
C12 C11 C15 C14 1.2(12)
Hg3 C11 C15 C14 173.8(7)
Fe2 C11 C15 C14 59.1(7)
C12 C11 C15 Fe2 -57.9(7)
Hg3 C11 C15 Fe2 114.7(7)
C13 C14 C15 C11 -0.6(12)
Fe2 C14 C15 C11 -59.7(7)
C13 C14 C15 Fe2 59.0(8)
C13 Fe2 C15 C11 81.1(6)
C14 Fe2 C15 C11 118.9(8)
C12 Fe2 C15 C11 37.4(6)
C19 Fe2 C15 C11 -157.5(7)
C20 Fe2 C15 C11 -114.0(7)
C18 Fe2 C15 C11 170.9(9)
C16 Fe2 C15 C11 -75.3(7)
C17 Fe2 C15 C11 -52(2)
C13 Fe2 C15 C14 -37.7(6)
C12 Fe2 C15 C14 -81.5(6)
C19 Fe2 C15 C14 83.7(7)
C20 Fe2 C15 C14 127.2(7)
C18 Fe2 C15 C14 52.0(11)
C11 Fe2 C15 C14 -118.9(8)
C16 Fe2 C15 C14 165.8(7)
C17 Fe2 C15 C14 -170.8(18)
C29 N C21 C22 -61.0(13)
C25 N C21 C22 59.6(14)
C33 N C21 C22 -179.7(11)
N C21 C22 C23 174.0(10)
C5 Fe1 C9 C10 81.3(9)
C2 Fe1 C9 C10 -165.3(13)
C1 Fe1 C9 C10 46.2(15)
C8 Fe1 C9 C10 -118.5(11)
C6 Fe1 C9 C10 -37.6(8)
C4 Fe1 C9 C10 122.6(8)
C3 Fe1 C9 C10 163.6(8)
C7 Fe1 C9 C10 -81.3(9)
C5 Fe1 C9 C8 -160.1(7)
C2 Fe1 C9 C8 -46.7(18)
C10 Fe1 C9 C8 118.5(11)
C1 Fe1 C9 C8 164.8(10)
C6 Fe1 C9 C8 80.9(8)
C4 Fe1 C9 C8 -118.9(7)
C3 Fe1 C9 C8 -77.9(9)
C7 Fe1 C9 C8 37.2(7)
C25 N C29 C30 -177.4(10)
C33 N C29 C30 62.8(13)
C21 N C29 C30 -54.5(13)
C16 C17 C18 C19 0.2(14)
Fe2 C17 C18 C19 59.4(9)
C16 C17 C18 Fe2 -59.3(9)
C13 Fe2 C18 C19 125.5(9)
C14 Fe2 C18 C19 82.1(9)
C12 Fe2 C18 C19 166.2(8)
C20 Fe2 C18 C19 -39.7(9)
C15 Fe2 C18 C19 46.5(14)
C11 Fe2 C18 C19 -163(2)
C16 Fe2 C18 C19 -82.4(9)
C17 Fe2 C18 C19 -119.3(12)
C13 Fe2 C18 C17 -115.2(8)
C14 Fe2 C18 C17 -158.6(7)
C12 Fe2 C18 C17 -74.5(10)
C19 Fe2 C18 C17 119.3(12)
C20 Fe2 C18 C17 79.6(9)
C15 Fe2 C18 C17 165.8(9)
C11 Fe2 C18 C17 -43(3)
C16 Fe2 C18 C17 36.9(8)
C21 C22 C23 C24 -179.9(12)
C17 C18 C19 C20 0.7(14)
Fe2 C18 C19 C20 60.9(8)
C17 C18 C19 Fe2 -60.1(9)
C13 Fe2 C19 C18 -74.3(11)
C14 Fe2 C19 C18 -113.8(9)
C12 Fe2 C19 C18 -47(2)
C20 Fe2 C19 C18 116.1(12)
C15 Fe2 C19 C18 -156.5(9)
C11 Fe2 C19 C18 172.5(10)
C16 Fe2 C19 C18 80.5(9)
C17 Fe2 C19 C18 37.6(9)
C13 Fe2 C19 C20 169.6(8)
C14 Fe2 C19 C20 130.1(8)
C12 Fe2 C19 C20 -162.8(18)
C15 Fe2 C19 C20 87.4(9)
C18 Fe2 C19 C20 -116.1(12)
C11 Fe2 C19 C20 56.4(14)
C16 Fe2 C19 C20 -35.5(8)
C17 Fe2 C19 C20 -78.5(9)
C32 C31 C30 C29 178.7(14)
N C29 C30 C31 -179.5(11)
C18 C17 C16 C20 -1.0(14)
Fe2 C17 C16 C20 -59.6(9)
C18 C17 C16 Fe2 58.6(9)
C13 Fe2 C16 C20 166.9(10)
C14 Fe2 C16 C20 -31(2)
C12 Fe2 C16 C20 -156.5(7)
C19 Fe2 C16 C20 37.1(8)
C15 Fe2 C16 C20 -70.1(10)
C18 Fe2 C16 C20 80.8(9)
C11 Fe2 C16 C20 -112.0(8)
C17 Fe2 C16 C20 118.3(12)
C13 Fe2 C16 C17 48.6(15)
C14 Fe2 C16 C17 -149.6(19)
C12 Fe2 C16 C17 85.2(9)
C19 Fe2 C16 C17 -81.2(9)
C20 Fe2 C16 C17 -118.3(12)
C15 Fe2 C16 C17 171.6(8)
C18 Fe2 C16 C17 -37.5(8)
C11 Fe2 C16 C17 129.7(8)
C10 C9 C8 C7 0.6(13)
Fe1 C9 C8 C7 -59.9(7)
C10 C9 C8 Fe1 60.5(9)
C5 Fe1 C8 C7 164.5(10)
C2 Fe1 C8 C7 -77.3(8)
C9 Fe1 C8 C7 119.2(10)
C10 Fe1 C8 C7 82.1(8)
C1 Fe1 C8 C7 -39.6(17)
C6 Fe1 C8 C7 37.5(7)
C4 Fe1 C8 C7 -161.8(7)
C3 Fe1 C8 C7 -118.9(7)
C5 Fe1 C8 C9 45.4(14)
C2 Fe1 C8 C9 163.5(7)
C10 Fe1 C8 C9 -37.1(8)
C1 Fe1 C8 C9 -158.8(13)
C6 Fe1 C8 C9 -81.7(8)
C4 Fe1 C8 C9 79.0(8)
C3 Fe1 C8 C9 121.9(7)
C7 Fe1 C8 C9 -119.2(10)
C17 C16 C20 C19 1.5(14)
Fe2 C16 C20 C19 -58.6(8)
C17 C16 C20 Fe2 60.2(8)
C18 C19 C20 C16 -1.4(13)
Fe2 C19 C20 C16 59.8(9)
C18 C19 C20 Fe2 -61.2(8)
C13 Fe2 C20 C16 -156.5(18)
C14 Fe2 C20 C16 170.3(8)
C12 Fe2 C20 C16 49.1(14)
C19 Fe2 C20 C16 -121.4(12)
C15 Fe2 C20 C16 128.9(8)
C18 Fe2 C20 C16 -82.2(9)
C11 Fe2 C20 C16 86.1(9)
C17 Fe2 C20 C16 -38.0(9)
C13 Fe2 C20 C19 -35(2)
C14 Fe2 C20 C19 -68.4(10)
C12 Fe2 C20 C19 170.5(10)
C15 Fe2 C20 C19 -109.7(8)
C18 Fe2 C20 C19 39.2(9)
C11 Fe2 C20 C19 -152.6(8)
C16 Fe2 C20 C19 121.4(12)
C17 Fe2 C20 C19 83.3(9)
C36 C35 C34 C33 -179.1(18)
N C33 C34 C35 -174.8(14)
C9 C8 C7 C6 0.3(12)
Fe1 C8 C7 C6 -59.0(7)
C9 C8 C7 Fe1 59.3(7)
C10 C6 C7 C8 -1.0(12)
Fe1 C6 C7 C8 59.1(7)
C10 C6 C7 Fe1 -60.1(8)
C5 Fe1 C7 C8 -158.4(14)
C2 Fe1 C7 C8 122.3(7)
C9 Fe1 C7 C8 -38.1(7)
C10 Fe1 C7 C8 -80.5(8)
C1 Fe1 C7 C8 166.1(6)
C6 Fe1 C7 C8 -119.7(10)
C4 Fe1 C7 C8 42.8(15)
C3 Fe1 C7 C8 79.9(8)
C5 Fe1 C7 C6 -38.7(19)
C2 Fe1 C7 C6 -118.1(7)
C9 Fe1 C7 C6 81.6(8)
C10 Fe1 C7 C6 39.1(8)
C1 Fe1 C7 C6 -74.2(8)
C8 Fe1 C7 C6 119.7(10)
C4 Fe1 C7 C6 162.5(11)
C3 Fe1 C7 C6 -160.4(7)
C8 C9 C10 C6 -1.2(14)
Fe1 C9 C10 C6 58.8(8)
C8 C9 C10 Fe1 -60.0(8)
C7 C6 C10 C9 1.4(13)
Fe1 C6 C10 C9 -59.2(9)
C7 C6 C10 Fe1 60.6(7)
C5 Fe1 C10 C9 -115.8(8)
C2 Fe1 C10 C9 167.2(11)
C1 Fe1 C10 C9 -159.1(7)
C8 Fe1 C10 C9 38.6(8)
C6 Fe1 C10 C9 120.6(11)
C4 Fe1 C10 C9 -74.8(9)
C3 Fe1 C10 C9 -42.6(18)
C7 Fe1 C10 C9 82.1(8)
C5 Fe1 C10 C6 123.6(7)
C2 Fe1 C10 C6 46.6(16)
C9 Fe1 C10 C6 -120.6(11)
C1 Fe1 C10 C6 80.3(8)
C8 Fe1 C10 C6 -81.9(8)
C4 Fe1 C10 C6 164.6(7)
C3 Fe1 C10 C6 -163.1(12)
C7 Fe1 C10 C6 -38.5(7)
N C25 C26 C27 173.0(13)
C25 C26 C27 C28 -178.1(15)
